data_7233698
loop_
_publ_author_name
'Vel\'asquez, Juan D.'
'Mahmoudi, Ghodrat'
'Zangrando, Ennio'
'Gurbanov, Atash V.'
'Zubkov, Fedor I.'
'Zorlu, Yunus'
'Masoudiasl, Ardavan'
'Echeverr\'ia, Jorge'

_publ_section_title
;
 Experimental and theoretical study of Pb&#x22EF;S and Pb&#x22EF;O \s-hole
 interactions in the crystal structures of Pb(ii) complexes
;
_journal_issue 40
_journal_name_full CrystEngComm
_journal_page_first 6018
_journal_paper_doi 10.1039/C9CE00959K
_journal_volume 21
_journal_year 2019
_chemical_formula_moiety '	C19 H15 N5 O3 Pb S'
_chemical_formula_sum 'C19 H15 N5 O3 Pb S'
_chemical_formula_weight 600.61
_chemical_name_common 'Coordination Compound'
_space_group_crystal_system monoclinic
_space_group_IT_number 15
_space_group_name_Hall '-C 2yc'
_space_group_name_H-M_alt 'C 1 2/c 1'
_symmetry_space_group_name_Hall '-C 2yc'
_symmetry_space_group_name_H-M 'C 1 2/c 1'
_atom_sites_solution_hydrogens mixed
_audit_update_record
;
2019-06-20 deposited with the CCDC.    2019-09-06 downloaded from the CCDC.
;
_cell_angle_alpha 90
_cell_angle_beta 110.797(14)
_cell_angle_gamma 90
_cell_formula_units_Z 8
_cell_length_a 37.250(5)
_cell_length_b 5.0731(6)
_cell_length_c 22.594(3)
_cell_measurement_reflns_used 9488
_cell_measurement_temperature 296.(2)
_cell_measurement_theta_max 27.42
_cell_measurement_theta_min 2.34
_cell_volume 3991.5(10)
_computing_cell_refinement 'APEX2 v2014.11-0 (Bruker AXS)'
_computing_data_collection 'Bruker Instrument Service v2013.12.0.0 (Bruker AXS)'
_computing_data_reduction 'SAINT V8.34A (Bruker AXS)'
_computing_molecular_graphics 'MERCURY (Macrae et al., 2006)'
_computing_publication_material 'PLATON V1.16 (Spek, 2009), SHELXTL V6.14 (Bruker AXS)'
_computing_structure_refinement 'SHELXTL V6.14 (Bruker AXS)'
_computing_structure_solution 'SHELXTL V6.14 (Bruker AXS)'
_diffrn_ambient_temperature 296.(2)
_diffrn_measured_fraction_theta_full 1.000
_diffrn_measured_fraction_theta_max 1.000
_diffrn_measurement_device_type 'Bruker APEX II QUAZAR three-circle diffractometer'
_diffrn_measurement_method '\f and \w scans'
_diffrn_radiation_monochromator 'multilayer QUAZAR mirrors'
_diffrn_radiation_type MoK\a
_diffrn_radiation_wavelength 0.71073
_diffrn_reflns_av_R_equivalents 0.0528
_diffrn_reflns_av_unetI/netI 0.0354
_diffrn_reflns_limit_h_max 47
_diffrn_reflns_limit_h_min -47
_diffrn_reflns_limit_k_max 6
_diffrn_reflns_limit_k_min -6
_diffrn_reflns_limit_l_max 28
_diffrn_reflns_limit_l_min -28
_diffrn_reflns_number 33393
_diffrn_reflns_theta_full 27.11
_diffrn_reflns_theta_max 27.11
_diffrn_reflns_theta_min 1.17
_diffrn_source 'microfocus sealed tube'
_diffrn_source_type ImuS
_exptl_absorpt_coefficient_mu 8.590
_exptl_absorpt_correction_T_max 0.67
_exptl_absorpt_correction_T_min 0.42
_exptl_absorpt_correction_type multi-scan
_exptl_absorpt_process_details 'SADABS V2014/5 (Bruker AXS)'
_exptl_crystal_colour yellow
_exptl_crystal_density_diffrn 1.999
_exptl_crystal_density_method 'not measured'
_exptl_crystal_description rod
_exptl_crystal_F_000 2288
_exptl_crystal_size_max 0.120
_exptl_crystal_size_mid 0.060
_exptl_crystal_size_min 0.050
_refine_diff_density_max 1.165
_refine_diff_density_min -1.390
_refine_ls_extinction_method none
_refine_ls_goodness_of_fit_ref 1.042
_refine_ls_hydrogen_treatment mixed
_refine_ls_matrix_type full
_refine_ls_number_parameters 265
_refine_ls_number_reflns 4416
_refine_ls_number_restraints 7
_refine_ls_restrained_S_all 1.044
_refine_ls_R_factor_all 0.0378
_refine_ls_R_factor_gt 0.0287
_refine_ls_shift/su_max 0.001
_refine_ls_shift/su_mean 0.000
_refine_ls_structure_factor_coef Fsqd
_refine_ls_weighting_details 'w=1/[\s^2^(Fo^2^)+(0.0187P)^2^+12.4262P] where P=(Fo^2^+2Fc^2^)/3'
_refine_ls_weighting_scheme calc
_refine_ls_wR_factor_gt 0.0555
_refine_ls_wR_factor_ref 0.0582
_reflns_number_gt 3820
_reflns_number_total 4416
_reflns_threshold_expression 'I > 2\s(I)'
_cod_data_source_file c9ce00959k2.cif
_cod_data_source_block 2
_cod_depositor_comments 'Adding full bibliography for 7233697--7233698.cif.'
_cod_original_cell_volume 3991.5(9)
_cod_database_code 7233698

loop_
_space_group_symop_operation_xyz
'x, y, z'
'-x, y, -z+1/2'
'x+1/2, y+1/2, z'
'-x+1/2, y+1/2, -z+1/2'
'-x, -y, -z'
'x, -y, z-1/2'
'-x+1/2, -y+1/2, -z'
'x+1/2, -y+1/2, z-1/2'

loop_
_atom_site_type_symbol
_atom_site_label
_atom_site_fract_x
_atom_site_fract_y
_atom_site_fract_z
_atom_site_U_iso_or_equiv
_atom_site_adp_type
_atom_site_calc_flag
_atom_site_refinement_flags_adp
_atom_site_refinement_flags_posn
_atom_site_occupancy
C C1 0.38125(12) 1.0883(8) 0.6654(2) 0.0371(10) Uani d . . 1
C C2 0.38624(14) 1.2750(10) 0.7127(2) 0.0522(12) Uani d . . 1
H H2 0.3673 1.4003 0.7085 0.063 Uiso calc U R 1
C C3 0.41914(17) 1.2748(12) 0.7656(3) 0.0677(15) Uani d . . 1
H H3A 0.422 1.3996 0.7972 0.081 Uiso calc U R 1
C C4 0.44742(16) 1.0958(11) 0.7727(3) 0.0667(16) Uani d . . 1
H H4 0.4697 1.0987 0.8085 0.08 Uiso calc U R 1
C C5 0.44287(16) 0.9127(11) 0.7269(3) 0.0670(16) Uani d . . 1
H H5 0.4622 0.79 0.7314 0.08 Uiso calc U R 1
C C6 0.40943(14) 0.9056(9) 0.6730(2) 0.0544(13) Uani d . . 1
H H6 0.4064 0.7767 0.6423 0.065 Uiso calc U R 1
C C7 0.33532(11) 0.9714(8) 0.55680(19) 0.0336(9) Uani d . . 1
C C8 0.37050(12) 0.5770(7) 0.4690(2) 0.0363(9) Uani d . . 1
C C9 0.41194(12) 0.5670(8) 0.5094(2) 0.0402(10) Uani d U . 1
C C10 0.43825(17) 0.7243(14) 0.4993(4) 0.101(3) Uani d . . 1
H H10 0.4309 0.8368 0.4645 0.121 Uiso calc U R 1
C C11 0.47661(19) 0.7201(17) 0.5407(5) 0.137(4) Uani d . . 1
H H11 0.4946 0.8303 0.5335 0.164 Uiso calc U R 1
C C12 0.48749(19) 0.5566(14) 0.5910(4) 0.092(2) Uani d . . 1
H H12 0.5129 0.5543 0.6187 0.111 Uiso calc U R 1
C C13 0.46184(17) 0.4001(15) 0.6005(3) 0.090(2) Uani d . . 1
H H13 0.4693 0.2858 0.635 0.109 Uiso calc U R 1
C C14 0.42414(15) 0.4036(12) 0.5603(3) 0.0774(19) Uani d U . 1
H H14 0.4066 0.2913 0.5681 0.093 Uiso calc U R 1
C C15 0.35688(12) 0.4534(8) 0.4059(2) 0.0391(10) Uani d . . 1
C C16 0.38060(15) 0.3085(10) 0.3834(2) 0.0576(13) Uani d . . 1
H H16 0.4063 0.2842 0.4084 0.069 Uiso calc U R 1
C C17 0.36604(18) 0.1998(12) 0.3238(3) 0.0736(17) Uani d . . 1
H H17 0.3818 0.1005 0.3084 0.088 Uiso calc U R 1
C C18 0.32824(17) 0.2389(11) 0.2873(3) 0.0636(14) Uani d . . 1
H H18 0.3181 0.1704 0.2466 0.076 Uiso calc U R 1
C C19 0.30569(15) 0.3804(10) 0.3120(2) 0.0537(12) Uani d . . 1
H H19 0.2798 0.4029 0.2878 0.064 Uiso calc U R 1
H H1N 0.3302(12) 1.216(8) 0.616(2) 0.064 Uiso d U D 1
N N1 0.34645(10) 1.1009(7) 0.61279(17) 0.0402(8) Uani d . D 1
N N2 0.35934(9) 0.8106(7) 0.54571(16) 0.0408(8) Uani d . . 1
N N3 0.34524(9) 0.6917(7) 0.48713(16) 0.0387(8) Uani d . . 1
N N5 0.22670(11) 1.0595(7) 0.34616(17) 0.0403(9) Uani d . . 1
N N4 0.31960(10) 0.4881(8) 0.37007(17) 0.0440(9) Uani d . . 1
O O1 0.25587(10) 0.9491(7) 0.34172(16) 0.0540(8) Uani d . . 1
O O2 0.20938(9) 0.9504(7) 0.37693(17) 0.0551(9) Uani d . . 1
O O3 0.21629(11) 1.2734(7) 0.32100(19) 0.0713(11) Uani d . . 1
Pb Pb1 0.27423(2) 0.61190(3) 0.42859(2) 0.03445(6) Uani d . . 1
S S1 0.28907(3) 1.0551(2) 0.50497(5) 0.0362(2) Uani d . . 1

loop_
_atom_site_aniso_label
_atom_site_aniso_U_11
_atom_site_aniso_U_22
_atom_site_aniso_U_33
_atom_site_aniso_U_12
_atom_site_aniso_U_13
_atom_site_aniso_U_23
C1 0.030(2) 0.046(2) 0.033(2) -0.0069(19) 0.0081(18) 0.0040(18)
C2 0.045(3) 0.054(3) 0.049(3) -0.003(2) 0.006(2) -0.006(2)
C3 0.066(4) 0.065(3) 0.055(3) -0.017(3) 0.001(3) -0.015(3)
C4 0.047(3) 0.073(4) 0.056(3) -0.018(3) -0.011(3) 0.001(3)
C5 0.042(3) 0.079(4) 0.063(4) 0.007(3) -0.002(3) 0.002(3)
C6 0.046(3) 0.058(3) 0.046(3) 0.005(2) 0.001(2) -0.003(2)
C7 0.027(2) 0.037(2) 0.035(2) 0.0020(17) 0.0090(18) 0.0040(17)
C8 0.034(2) 0.033(2) 0.040(2) 0.0066(17) 0.0104(19) 0.0037(17)
C9 0.033(2) 0.041(2) 0.045(3) 0.0090(19) 0.013(2) 0.0015(19)
C10 0.053(4) 0.089(5) 0.141(7) 0.000(3) 0.010(4) 0.066(5)
C11 0.042(4) 0.116(6) 0.208(10) -0.026(4) -0.009(5) 0.064(7)
C12 0.044(4) 0.090(5) 0.112(6) 0.011(3) -0.010(4) 0.001(4)
C13 0.044(3) 0.129(6) 0.085(5) 0.026(4) 0.005(3) 0.046(4)
C14 0.041(3) 0.106(5) 0.081(4) 0.010(3) 0.016(3) 0.046(4)
C15 0.041(2) 0.039(2) 0.037(2) 0.0066(19) 0.013(2) 0.0040(18)
C16 0.052(3) 0.067(3) 0.053(3) 0.018(3) 0.018(3) -0.011(3)
C17 0.081(4) 0.079(4) 0.066(4) 0.021(3) 0.032(3) -0.018(3)
C18 0.077(4) 0.069(3) 0.049(3) -0.011(3) 0.028(3) -0.013(3)
C19 0.055(3) 0.066(3) 0.038(3) -0.005(3) 0.015(2) -0.002(2)
N1 0.0311(19) 0.047(2) 0.037(2) 0.0079(16) 0.0054(16) -0.0050(16)
N2 0.0276(18) 0.053(2) 0.0356(19) 0.0098(16) 0.0032(15) -0.0057(16)
N3 0.0310(18) 0.045(2) 0.0370(19) 0.0071(16) 0.0082(16) -0.0017(16)
N5 0.040(2) 0.036(2) 0.0339(19) 0.0029(17) 0.0000(17) -0.0033(15)
N4 0.044(2) 0.048(2) 0.038(2) 0.0034(18) 0.0129(18) 0.0020(17)
O1 0.058(2) 0.057(2) 0.053(2) 0.0203(17) 0.0254(17) 0.0194(16)
O2 0.053(2) 0.058(2) 0.061(2) 0.0090(16) 0.0276(18) 0.0105(17)
O3 0.079(3) 0.046(2) 0.083(3) 0.0245(19) 0.022(2) 0.0235(19)
Pb1 0.03182(9) 0.03396(9) 0.03449(9) 0.00236(7) 0.00797(7) 0.00497(7)
S1 0.0299(5) 0.0377(5) 0.0362(6) 0.0073(4) 0.0060(4) 0.0043(4)

loop_
_atom_type_symbol
_atom_type_description
_atom_type_scat_dispersion_real
_atom_type_scat_dispersion_imag
_atom_type_scat_source
C C 0.0033 0.0016 'International Tables Vol C Tables 4.2.6.8 and 6.1.1.4'
H H 0.0000 0.0000 'International Tables Vol C Tables 4.2.6.8 and 6.1.1.4'
N N 0.0061 0.0033 'International Tables Vol C Tables 4.2.6.8 and 6.1.1.4'
O O 0.0106 0.0060 'International Tables Vol C Tables 4.2.6.8 and 6.1.1.4'
Pb Pb -3.3944 10.1111 'International Tables Vol C Tables 4.2.6.8 and 6.1.1.4'
S S 0.1246 0.1234 'International Tables Vol C Tables 4.2.6.8 and 6.1.1.4'

loop_
_geom_angle_atom_site_label_1
_geom_angle_atom_site_label_2
_geom_angle_atom_site_label_3
_geom_angle
C6 C1 C2 118.7(4)
C6 C1 N1 124.7(4)
C2 C1 N1 116.6(4)
C3 C2 C1 120.2(5)
C3 C2 H2 119.9
C1 C2 H2 119.9
C4 C3 C2 121.1(5)
C4 C3 H3A 119.4
C2 C3 H3A 119.4
C5 C4 C3 119.2(5)
C5 C4 H4 120.4
C3 C4 H4 120.4
C4 C5 C6 120.9(5)
C4 C5 H5 119.6
C6 C5 H5 119.6
C1 C6 C5 119.9(5)
C1 C6 H6 120.1
C5 C6 H6 120.1
N2 C7 N1 118.8(4)
N2 C7 S1 127.0(3)
N1 C7 S1 114.1(3)
N3 C8 C15 117.3(4)
N3 C8 C9 122.3(4)
C15 C8 C9 120.3(4)
C10 C9 C14 117.5(5)
C10 C9 C8 122.3(4)
C14 C9 C8 120.2(4)
C9 C10 C11 120.6(6)
C9 C10 H10 119.7
C11 C10 H10 119.7
C12 C11 C10 120.1(7)
C12 C11 H11 119.9
C10 C11 H11 119.9
C13 C12 C11 119.4(6)
C13 C12 H12 120.3
C11 C12 H12 120.3
C12 C13 C14 120.9(6)
C12 C13 H13 119.6
C14 C13 H13 119.6
C9 C14 C13 121.6(6)
C9 C14 H14 119.2
C13 C14 H14 119.2
N4 C15 C16 120.4(4)
N4 C15 C8 117.0(4)
C16 C15 C8 122.6(4)
C17 C16 C15 119.6(5)
C17 C16 H16 120.2
C15 C16 H16 120.2
C18 C17 C16 119.6(5)
C18 C17 H17 120.2
C16 C17 H17 120.2
C19 C18 C17 118.7(5)
C19 C18 H18 120.6
C17 C18 H18 120.6
N4 C19 C18 122.2(5)
N4 C19 H19 118.9
C18 C19 H19 118.9
C7 N1 C1 130.4(4)
C7 N1 H1N 115.(3)
C1 N1 H1N 115.(3)
C7 N2 N3 114.0(3)
C8 N3 N2 115.5(3)
C8 N3 Pb1 120.4(3)
N2 N3 Pb1 122.9(2)
O3 N5 O2 121.1(4)
O3 N5 O1 119.9(4)
O2 N5 O1 118.9(3)
C19 N4 C15 119.4(4)
C19 N4 Pb1 120.4(3)
C15 N4 Pb1 116.7(3)
N5 O1 Pb1 104.2(3)
O1 Pb1 N3 104.10(12)
O1 Pb1 N4 79.06(11)
N3 Pb1 N4 63.38(11)
O1 Pb1 S1 82.67(9)
N3 Pb1 S1 66.71(8)
N4 Pb1 S1 119.85(9)
C7 S1 Pb1 98.67(14)

loop_
_geom_bond_atom_site_label_1
_geom_bond_atom_site_label_2
_geom_bond_distance
C1 C6 1.365(6)
C1 C2 1.390(6)
C1 N1 1.416(5)
C2 C3 1.375(7)
C2 H2 0.93
C3 C4 1.357(8)
C3 H3A 0.93
C4 C5 1.355(8)
C4 H4 0.93
C5 C6 1.401(7)
C5 H5 0.93
C6 H6 0.93
C7 N2 1.299(5)
C7 N1 1.353(5)
C7 S1 1.757(4)
C8 N3 1.290(5)
C8 C15 1.472(6)
C8 C9 1.489(6)
C9 C10 1.345(7)
C9 C14 1.357(7)
C10 C11 1.403(9)
C10 H10 0.93
C11 C12 1.347(11)
C11 H11 0.93
C12 C13 1.318(9)
C12 H12 0.93
C13 C14 1.376(8)
C13 H13 0.93
C14 H14 0.93
C15 N4 1.348(5)
C15 C16 1.378(6)
C16 C17 1.376(7)
C16 H16 0.93
C17 C18 1.370(8)
C17 H17 0.93
C18 C19 1.365(7)
C18 H18 0.93
C19 N4 1.344(6)
C19 H19 0.93
N1 H1N 0.863(19)
N2 N3 1.378(5)
N3 Pb1 2.535(3)
N5 O3 1.222(5)
N5 O2 1.235(5)
N5 O1 1.258(5)
N4 Pb1 2.566(4)
O1 Pb1 2.509(3)
Pb1 S1 2.7681(11)

loop_
_geom_hbond_atom_site_label_D
_geom_hbond_atom_site_label_H
_geom_hbond_atom_site_label_A
_geom_hbond_site_symmetry_A
_geom_hbond_distance_DH
_geom_hbond_distance_HA
_geom_hbond_distance_DA
_geom_hbond_angle_DHA
C6 H6 N2 . 0.93 2.27 2.858(6) 120.7
C18 H18 O3 4_535 0.93 2.58 3.382(6) 145.1
N1 H1N O2 7_576 0.863(19) 2.29(2) 3.147(5) 175.(5)
N1 H1N O3 7_576 0.863(19) 2.60(4) 3.254(5) 133.(4)

loop_
_geom_torsion_atom_site_label_1
_geom_torsion_atom_site_label_2
_geom_torsion_atom_site_label_3
_geom_torsion_atom_site_label_4
_geom_torsion
C6 C1 C2 C3 0.4(7)
N1 C1 C2 C3 179.5(5)
C1 C2 C3 C4 0.6(9)
C2 C3 C4 C5 -0.7(9)
C3 C4 C5 C6 -0.3(9)
C2 C1 C6 C5 -1.3(7)
N1 C1 C6 C5 179.7(5)
C4 C5 C6 C1 1.3(9)
N3 C8 C9 C10 -102.8(7)
C15 C8 C9 C10 77.3(7)
N3 C8 C9 C14 74.2(6)
C15 C8 C9 C14 -105.7(6)
C14 C9 C10 C11 -1.0(11)
C8 C9 C10 C11 176.1(7)
C9 C10 C11 C12 0.4(15)
C10 C11 C12 C13 0.5(15)
C11 C12 C13 C14 -0.7(13)
C10 C9 C14 C13 0.8(10)
C8 C9 C14 C13 -176.4(6)
C12 C13 C14 C9 0.1(12)
N3 C8 C15 N4 5.2(6)
C9 C8 C15 N4 -174.9(4)
N3 C8 C15 C16 -175.0(5)
C9 C8 C15 C16 4.9(7)
N4 C15 C16 C17 0.3(8)
C8 C15 C16 C17 -179.5(5)
C15 C16 C17 C18 0.5(9)
C16 C17 C18 C19 -1.6(9)
C17 C18 C19 N4 1.8(8)
N2 C7 N1 C1 -1.8(7)
S1 C7 N1 C1 -179.3(3)
C6 C1 N1 C7 -10.1(7)
C2 C1 N1 C7 170.8(4)
N1 C7 N2 N3 -179.3(4)
S1 C7 N2 N3 -2.1(6)
C15 C8 N3 N2 -178.4(3)
C9 C8 N3 N2 1.7(6)
C15 C8 N3 Pb1 14.2(5)
C9 C8 N3 Pb1 -165.7(3)
C7 N2 N3 C8 165.6(4)
C7 N2 N3 Pb1 -27.3(5)
C18 C19 N4 C15 -1.0(7)
C18 C19 N4 Pb1 -159.3(4)
C16 C15 N4 C19 -0.1(7)
C8 C15 N4 C19 179.8(4)
C16 C15 N4 Pb1 159.0(4)
C8 C15 N4 Pb1 -21.2(5)
O3 N5 O1 Pb1 162.2(3)
O2 N5 O1 Pb1 -16.6(4)
N2 C7 S1 Pb1 23.7(4)
N1 C7 S1 Pb1 -159.0(3)
